data_7151938
loop_
_publ_author_name
'Rahn, Thomas'
'Bendrath, Franziska'
'Hein, Martin'
'Baumann, Wolfgang'
'Jiao, Haijun'
'B\"orner, Armin'
'Villinger, Alexander'
'Langer, Peter'

_publ_section_title
;
 Synthesis and characterization of bis-cyclopropanated
 1,3,5-tricarbonyl compounds. A combined synthetic, spectroscopic and
 theoretical study.
;
_journal_issue 14
_journal_name_full 'Organic &amp; biomolecular chemistry'
_journal_page_first 5172
_journal_page_last 5184
_journal_paper_doi 10.1039/c1ob05455d
_journal_volume 9
_journal_year 2011
_chemical_formula_moiety 'C18 H16 O4'
_chemical_formula_sum 'C18 H16 O4'
_chemical_formula_weight 296.31
_chemical_name_systematic
;
Methyl 1-(3-(1-napththyl)-3-oxopropanoyl)cyclopropanecarboxylate
;
_space_group_IT_number 14
_symmetry_cell_setting monoclinic
_symmetry_Int_Tables_number 14
_symmetry_space_group_name_Hall '-P 2ybc'
_symmetry_space_group_name_H-M 'P 1 21/c 1'
_atom_sites_solution_hydrogens geom
_atom_sites_solution_primary direct
_atom_sites_solution_secondary difmap
_audit_creation_method SHELXL-97
_cell_angle_alpha 90.00
_cell_angle_beta 103.8200(10)
_cell_angle_gamma 90.00
_cell_formula_units_Z 4
_cell_length_a 11.6786(3)
_cell_length_b 14.5262(4)
_cell_length_c 8.7114(2)
_cell_measurement_reflns_used 8944
_cell_measurement_temperature 173(2)
_cell_measurement_theta_max 62.055
_cell_measurement_theta_min 4.557
_cell_volume 1435.07(6)
_computing_cell_refinement 'Bruker Apex v2.0-2'
_computing_data_collection 'Bruker Apex v2.0-2'
_computing_data_reduction 'Bruker SAINT'
_computing_molecular_graphics 'ORTEP-3 (Farrugia, 1997)'
_computing_publication_material SHELXL-97
_computing_structure_refinement 'SHELXL-97 (Sheldrick, 1997)'
_computing_structure_solution 'SHELXS-97 (Sheldrick, 1997)'
_diffrn_ambient_temperature 173(2)
_diffrn_measured_fraction_theta_full 0.996
_diffrn_measured_fraction_theta_max 0.996
_diffrn_measurement_device_type 'Bruker-Nonius Apex X8-CCD-diffractometer'
_diffrn_measurement_method 'phi and psi scans'
_diffrn_radiation_monochromator graphite
_diffrn_radiation_source 'sealed tube'
_diffrn_radiation_type MoK\a
_diffrn_radiation_wavelength 0.71073
_diffrn_reflns_av_R_equivalents 0.0157
_diffrn_reflns_av_sigmaI/netI 0.0143
_diffrn_reflns_limit_h_max 16
_diffrn_reflns_limit_h_min -14
_diffrn_reflns_limit_k_max 20
_diffrn_reflns_limit_k_min -20
_diffrn_reflns_limit_l_max 12
_diffrn_reflns_limit_l_min -12
_diffrn_reflns_number 17162
_diffrn_reflns_theta_full 30.50
_diffrn_reflns_theta_max 30.50
_diffrn_reflns_theta_min 2.28
_exptl_absorpt_coefficient_mu 0.097
_exptl_absorpt_correction_T_max 0.9679
_exptl_absorpt_correction_T_min 0.9587
_exptl_absorpt_correction_type multi-scan
_exptl_absorpt_process_details '(SADABS; Sheldrick, 2004)'
_exptl_crystal_colour yellow
_exptl_crystal_density_diffrn 1.371
_exptl_crystal_density_method 'not measured'
_exptl_crystal_description block
_exptl_crystal_F_000 624
_exptl_crystal_size_max 0.44
_exptl_crystal_size_mid 0.42
_exptl_crystal_size_min 0.34
_refine_diff_density_max 0.462
_refine_diff_density_min -0.264
_refine_diff_density_rms 0.047
_refine_ls_extinction_method none
_refine_ls_goodness_of_fit_ref 1.058
_refine_ls_hydrogen_treatment mixed
_refine_ls_matrix_type full
_refine_ls_number_parameters 204
_refine_ls_number_reflns 4371
_refine_ls_number_restraints 0
_refine_ls_restrained_S_all 1.058
_refine_ls_R_factor_all 0.0509
_refine_ls_R_factor_gt 0.0434
_refine_ls_shift/su_max 0.001
_refine_ls_shift/su_mean 0.000
_refine_ls_structure_factor_coef Fsqd
_refine_ls_weighting_details 'calc w=1/[\s^2^(Fo^2^)+(0.0805P)^2^+0.2290P] where P=(Fo^2^+2Fc^2^)/3'
_refine_ls_weighting_scheme calc
_refine_ls_wR_factor_gt 0.1267
_refine_ls_wR_factor_ref 0.1322
_reflns_number_gt 3718
_reflns_number_total 4371
_reflns_threshold_expression >2\s(I)
_cod_data_source_file c1ob05455d.txt
_cod_data_source_block is_fb204
_cod_original_sg_symbol_H-M 'P 21/c'
_cod_database_code 7151938

loop_
_symmetry_equiv_pos_as_xyz
'x, y, z'
'-x, y+1/2, -z+1/2'
'-x, -y, -z'
'x, -y-1/2, z-1/2'

loop_
_atom_site_label
_atom_site_type_symbol
_atom_site_fract_x
_atom_site_fract_y
_atom_site_fract_z
_atom_site_U_iso_or_equiv
_atom_site_adp_type
_atom_site_occupancy
_atom_site_symmetry_multiplicity
_atom_site_calc_flag
_atom_site_refinement_flags
_atom_site_disorder_assembly
_atom_site_disorder_group
O1 O 0.11402(7) 0.98131(5) 0.91445(11) 0.03638(19) Uani 1 1 d . . .
O2 O 0.00869(7) 0.83892(5) 0.94962(12) 0.0395(2) Uani 1 1 d . . .
O3 O 0.14032(7) 0.53839(5) 0.89323(12) 0.0393(2) Uani 1 1 d . . .
O4 O 0.26634(8) 0.64848(6) 0.86772(15) 0.0519(3) Uani 1 1 d . . .
H1A H 0.045(2) 0.9181(16) 0.938(3) 0.085(7) Uiso 1 1 d . . .
C1 C 0.30204(8) 0.97931(6) 0.84828(11) 0.02389(18) Uani 1 1 d . . .
C2 C 0.36498(9) 0.92964(7) 0.76001(12) 0.0290(2) Uani 1 1 d . . .
H2 H 0.3398 0.8691 0.7268 0.035 Uiso 1 1 calc R . .
C3 C 0.46493(10) 0.96609(7) 0.71807(13) 0.0329(2) Uani 1 1 d . . .
H3 H 0.5056 0.9307 0.6563 0.039 Uiso 1 1 calc R . .
C4 C 0.50335(9) 1.05261(7) 0.76648(13) 0.0304(2) Uani 1 1 d . . .
H4 H 0.5717 1.0767 0.7399 0.036 Uiso 1 1 calc R . .
C5 C 0.44195(8) 1.10659(6) 0.85603(11) 0.02466(18) Uani 1 1 d . . .
C6 C 0.33877(8) 1.07172(6) 0.89689(10) 0.02279(18) Uani 1 1 d . . .
C7 C 0.28139(9) 1.12963(7) 0.98718(12) 0.0280(2) Uani 1 1 d . . .
H7 H 0.2120 1.1086 1.0149 0.034 Uiso 1 1 calc R . .
C8 C 0.32504(10) 1.21542(7) 1.03471(13) 0.0336(2) Uani 1 1 d . . .
H8 H 0.2855 1.2527 1.0954 0.040 Uiso 1 1 calc R . .
C9 C 0.42738(10) 1.24924(7) 0.99509(13) 0.0345(2) Uani 1 1 d . . .
H9 H 0.4568 1.3086 1.0294 0.041 Uiso 1 1 calc R . .
C10 C 0.48401(9) 1.19603(7) 0.90692(12) 0.0307(2) Uani 1 1 d . . .
H10 H 0.5525 1.2191 0.8792 0.037 Uiso 1 1 calc R . .
C11 C 0.20031(8) 0.93266(7) 0.89071(11) 0.02598(19) Uani 1 1 d . . .
C12 C 0.19750(8) 0.83546(6) 0.90021(12) 0.02680(19) Uani 1 1 d . . .
H12 H 0.2638 0.8002 0.8897 0.032 Uiso 1 1 calc R . .
C13 C 0.09740(8) 0.79153(7) 0.92497(11) 0.02631(19) Uani 1 1 d . . .
C14 C 0.07946(8) 0.68972(6) 0.92044(11) 0.02421(18) Uani 1 1 d . . .
C15 C 0.00015(9) 0.65311(7) 1.02398(13) 0.0311(2) Uani 1 1 d . . .
H15A H 0.0177 0.5911 1.0708 0.037 Uiso 1 1 calc R . .
H15B H -0.0288 0.6978 1.0917 0.037 Uiso 1 1 calc R . .
C16 C -0.04908(9) 0.65895(7) 0.85148(13) 0.0314(2) Uani 1 1 d . . .
H16A H -0.1084 0.7074 0.8120 0.038 Uiso 1 1 calc R . .
H16B H -0.0619 0.6006 0.7911 0.038 Uiso 1 1 calc R . .
C17 C 0.17257(9) 0.62658(7) 0.89051(12) 0.0272(2) Uani 1 1 d . . .
C18 C 0.22222(11) 0.47120(8) 0.86116(18) 0.0430(3) Uani 1 1 d . . .
H18A H 0.2398 0.4847 0.7589 0.064 Uiso 1 1 calc R . .
H18B H 0.1874 0.4096 0.8581 0.064 Uiso 1 1 calc R . .
H18C H 0.2952 0.4735 0.9446 0.064 Uiso 1 1 calc R . .

loop_
_atom_site_aniso_label
_atom_site_aniso_U_11
_atom_site_aniso_U_22
_atom_site_aniso_U_33
_atom_site_aniso_U_23
_atom_site_aniso_U_13
_atom_site_aniso_U_12
O1 0.0285(4) 0.0240(3) 0.0603(5) 0.0020(3) 0.0178(3) 0.0014(3)
O2 0.0316(4) 0.0263(4) 0.0671(6) -0.0019(3) 0.0246(4) -0.0002(3)
O3 0.0321(4) 0.0215(3) 0.0703(6) -0.0022(3) 0.0243(4) -0.0029(3)
O4 0.0421(5) 0.0262(4) 0.1015(8) -0.0043(4) 0.0453(5) -0.0043(3)
C1 0.0229(4) 0.0215(4) 0.0266(4) 0.0031(3) 0.0047(3) -0.0011(3)
C2 0.0323(5) 0.0223(4) 0.0337(5) 0.0002(3) 0.0106(4) -0.0013(3)
C3 0.0348(5) 0.0300(5) 0.0385(5) 0.0004(4) 0.0180(4) 0.0020(4)
C4 0.0269(5) 0.0300(5) 0.0367(5) 0.0055(4) 0.0123(4) -0.0004(4)
C5 0.0227(4) 0.0239(4) 0.0263(4) 0.0049(3) 0.0040(3) -0.0009(3)
C6 0.0215(4) 0.0215(4) 0.0245(4) 0.0038(3) 0.0038(3) 0.0002(3)
C7 0.0278(4) 0.0259(4) 0.0307(4) 0.0004(3) 0.0080(3) 0.0010(3)
C8 0.0384(5) 0.0273(5) 0.0351(5) -0.0033(4) 0.0089(4) 0.0002(4)
C9 0.0411(6) 0.0252(4) 0.0352(5) -0.0013(4) 0.0051(4) -0.0060(4)
C10 0.0302(5) 0.0272(5) 0.0336(5) 0.0038(4) 0.0053(4) -0.0064(4)
C11 0.0229(4) 0.0238(4) 0.0305(4) 0.0021(3) 0.0050(3) -0.0009(3)
C12 0.0232(4) 0.0214(4) 0.0360(5) 0.0021(3) 0.0075(3) -0.0009(3)
C13 0.0242(4) 0.0242(4) 0.0314(4) 0.0006(3) 0.0083(3) -0.0007(3)
C14 0.0224(4) 0.0232(4) 0.0285(4) 0.0000(3) 0.0090(3) -0.0034(3)
C15 0.0328(5) 0.0304(5) 0.0347(5) -0.0001(4) 0.0172(4) -0.0063(4)
C16 0.0228(4) 0.0328(5) 0.0386(5) -0.0045(4) 0.0076(4) -0.0047(4)
C17 0.0276(4) 0.0226(4) 0.0339(5) -0.0001(3) 0.0119(4) -0.0026(3)
C18 0.0376(6) 0.0239(5) 0.0729(9) -0.0080(5) 0.0239(6) -0.0008(4)

loop_
_atom_type_symbol
_atom_type_description
_atom_type_scat_dispersion_real
_atom_type_scat_dispersion_imag
_atom_type_scat_source
C C 0.0033 0.0016 'International Tables Vol C Tables 4.2.6.8 and 6.1.1.4'
H H 0.0000 0.0000 'International Tables Vol C Tables 4.2.6.8 and 6.1.1.4'
O O 0.0106 0.0060 'International Tables Vol C Tables 4.2.6.8 and 6.1.1.4'

loop_
_geom_angle_atom_site_label_1
_geom_angle_atom_site_label_2
_geom_angle_atom_site_label_3
_geom_angle
_geom_angle_site_symmetry_1
_geom_angle_site_symmetry_3
_geom_angle_publ_flag
C11 O1 H1A 100.3(11) . . ?
C13 O2 H1A 100.0(11) . . ?
C17 O3 C18 116.30(8) . . ?
C2 C1 C6 119.17(8) . . ?
C2 C1 C11 117.45(8) . . ?
C6 C1 C11 123.36(8) . . ?
C1 C2 C3 122.06(9) . . ?
C1 C2 H2 119.0 . . ?
C3 C2 H2 119.0 . . ?
C4 C3 C2 119.82(9) . . ?
C4 C3 H3 120.1 . . ?
C2 C3 H3 120.1 . . ?
C3 C4 C5 120.47(9) . . ?
C3 C4 H4 119.8 . . ?
C5 C4 H4 119.8 . . ?
C4 C5 C10 119.68(9) . . ?
C4 C5 C6 120.61(9) . . ?
C10 C5 C6 119.70(9) . . ?
C7 C6 C5 117.68(8) . . ?
C7 C6 C1 124.48(8) . . ?
C5 C6 C1 117.81(8) . . ?
C8 C7 C6 120.88(9) . . ?
C8 C7 H7 119.6 . . ?
C6 C7 H7 119.6 . . ?
C7 C8 C9 121.22(10) . . ?
C7 C8 H8 119.4 . . ?
C9 C8 H8 119.4 . . ?
C10 C9 C8 119.54(10) . . ?
C10 C9 H9 120.2 . . ?
C8 C9 H9 120.2 . . ?
C9 C10 C5 120.97(9) . . ?
C9 C10 H10 119.5 . . ?
C5 C10 H10 119.5 . . ?
O1 C11 C12 120.55(9) . . ?
O1 C11 C1 119.46(8) . . ?
C12 C11 C1 119.97(8) . . ?
C13 C12 C11 119.87(9) . . ?
C13 C12 H12 120.1 . . ?
C11 C12 H12 120.1 . . ?
O2 C13 C12 120.85(9) . . ?
O2 C13 C14 114.55(8) . . ?
C12 C13 C14 124.56(8) . . ?
C17 C14 C13 120.66(8) . . ?
C17 C14 C15 117.21(8) . . ?
C13 C14 C15 115.37(8) . . ?
C17 C14 C16 115.82(8) . . ?
C13 C14 C16 114.48(8) . . ?
C15 C14 C16 57.37(7) . . ?
C16 C15 C14 61.64(6) . . ?
C16 C15 H15A 117.6 . . ?
C14 C15 H15A 117.6 . . ?
C16 C15 H15B 117.6 . . ?
C14 C15 H15B 117.6 . . ?
H15A C15 H15B 114.7 . . ?
C15 C16 C14 60.98(6) . . ?
C15 C16 H16A 117.7 . . ?
C14 C16 H16A 117.7 . . ?
C15 C16 H16B 117.7 . . ?
C14 C16 H16B 117.7 . . ?
H16A C16 H16B 114.8 . . ?
O4 C17 O3 121.89(9) . . ?
O4 C17 C14 126.66(9) . . ?
O3 C17 C14 111.45(8) . . ?
O3 C18 H18A 109.5 . . ?
O3 C18 H18B 109.5 . . ?
H18A C18 H18B 109.5 . . ?
O3 C18 H18C 109.5 . . ?
H18A C18 H18C 109.5 . . ?
H18B C18 H18C 109.5 . . ?

loop_
_geom_bond_atom_site_label_1
_geom_bond_atom_site_label_2
_geom_bond_distance
_geom_bond_site_symmetry_2
_geom_bond_publ_flag
O1 C11 1.2873(12) . ?
O1 H1A 1.27(2) . ?
O2 C13 1.3037(12) . ?
O2 H1A 1.24(2) . ?
O3 C17 1.3370(12) . ?
O3 C18 1.4399(13) . ?
O4 C17 1.2015(12) . ?
C1 C2 1.3864(13) . ?
C1 C6 1.4416(13) . ?
C1 C11 1.4890(13) . ?
C2 C3 1.4072(14) . ?
C2 H2 0.9500 . ?
C3 C4 1.3668(15) . ?
C3 H3 0.9500 . ?
C4 C5 1.4158(14) . ?
C4 H4 0.9500 . ?
C5 C10 1.4220(14) . ?
C5 C6 1.4284(12) . ?
C6 C7 1.4238(13) . ?
C7 C8 1.3724(14) . ?
C7 H7 0.9500 . ?
C8 C9 1.4093(16) . ?
C8 H8 0.9500 . ?
C9 C10 1.3665(16) . ?
C9 H9 0.9500 . ?
C10 H10 0.9500 . ?
C11 C12 1.4153(13) . ?
C12 C13 1.3932(13) . ?
C12 H12 0.9500 . ?
C13 C14 1.4929(13) . ?
C14 C17 1.4923(13) . ?
C14 C15 1.5341(12) . ?
C14 C16 1.5439(13) . ?
C15 C16 1.4775(15) . ?
C15 H15A 0.9900 . ?
C15 H15B 0.9900 . ?
C16 H16A 0.9900 . ?
C16 H16B 0.9900 . ?
C18 H18A 0.9800 . ?
C18 H18B 0.9800 . ?
C18 H18C 0.9800 . ?

loop_
_geom_torsion_atom_site_label_1
_geom_torsion_atom_site_label_2
_geom_torsion_atom_site_label_3
_geom_torsion_atom_site_label_4
_geom_torsion
_geom_torsion_site_symmetry_1
_geom_torsion_site_symmetry_2
_geom_torsion_site_symmetry_3
_geom_torsion_site_symmetry_4
_geom_torsion_publ_flag
C6 C1 C2 C3 0.94(15) . . . . ?
C11 C1 C2 C3 -177.85(9) . . . . ?
C1 C2 C3 C4 0.85(17) . . . . ?
C2 C3 C4 C5 -1.23(17) . . . . ?
C3 C4 C5 C10 179.27(10) . . . . ?
C3 C4 C5 C6 -0.17(15) . . . . ?
C4 C5 C6 C7 179.97(9) . . . . ?
C10 C5 C6 C7 0.53(13) . . . . ?
C4 C5 C6 C1 1.91(13) . . . . ?
C10 C5 C6 C1 -177.54(8) . . . . ?
C2 C1 C6 C7 179.82(9) . . . . ?
C11 C1 C6 C7 -1.47(14) . . . . ?
C2 C1 C6 C5 -2.26(13) . . . . ?
C11 C1 C6 C5 176.45(8) . . . . ?
C5 C6 C7 C8 -0.84(14) . . . . ?
C1 C6 C7 C8 177.09(9) . . . . ?
C6 C7 C8 C9 0.40(16) . . . . ?
C7 C8 C9 C10 0.40(17) . . . . ?
C8 C9 C10 C5 -0.71(16) . . . . ?
C4 C5 C10 C9 -179.21(10) . . . . ?
C6 C5 C10 C9 0.24(15) . . . . ?
C2 C1 C11 O1 -152.79(10) . . . . ?
C6 C1 C11 O1 28.48(14) . . . . ?
C2 C1 C11 C12 25.41(14) . . . . ?
C6 C1 C11 C12 -153.32(9) . . . . ?
O1 C11 C12 C13 4.31(15) . . . . ?
C1 C11 C12 C13 -173.87(9) . . . . ?
C11 C12 C13 O2 -4.39(15) . . . . ?
C11 C12 C13 C14 173.38(9) . . . . ?
O2 C13 C14 C17 178.96(9) . . . . ?
C12 C13 C14 C17 1.07(15) . . . . ?
O2 C13 C14 C15 -30.66(13) . . . . ?
C12 C13 C14 C15 151.45(10) . . . . ?
O2 C13 C14 C16 33.25(12) . . . . ?
C12 C13 C14 C16 -144.64(10) . . . . ?
C17 C14 C15 C16 -104.62(10) . . . . ?
C13 C14 C15 C16 103.94(9) . . . . ?
C17 C14 C16 C15 107.06(9) . . . . ?
C13 C14 C16 C15 -105.51(9) . . . . ?
C18 O3 C17 O4 -2.37(18) . . . . ?
C18 O3 C17 C14 178.26(10) . . . . ?
C13 C14 C17 O4 -0.17(17) . . . . ?
C15 C14 C17 O4 -150.03(12) . . . . ?
C16 C14 C17 O4 145.10(12) . . . . ?
C13 C14 C17 O3 179.16(9) . . . . ?
C15 C14 C17 O3 29.30(13) . . . . ?
C16 C14 C17 O3 -35.57(12) . . . . ?

loop_
_cod_related_entry_id
_cod_related_entry_database
_cod_related_entry_code
1 ChemSpider 30653513
